data_1545573
loop_
_publ_author_name
'Wang, Chunyu'
'Wang, Zhonglei'
'Xie, Xiaoni'
'Yao, Xiaotong'
'Li, Guang'
'Zu, Liansuo'

_publ_section_title
;
 Total Synthesis of (+-)-Grandilodine B.
;
_journal_issue 7
_journal_name_full 'Organic letters'
_journal_page_first 1828
_journal_page_last 1830
_journal_paper_doi 10.1021/acs.orglett.7b00591
_journal_volume 19
_journal_year 2017
_chemical_formula_moiety 'C24 H25 N3 O5, H2 O'
_chemical_formula_sum 'C24 H27 N3 O6'
_chemical_formula_weight 453.49
_chemical_name_systematic
;
 ? 
;
_space_group_crystal_system monoclinic
_space_group_IT_number 14
_space_group_name_Hall '-P 2yn'
_space_group_name_H-M_alt 'P 1 21/n 1'
_symmetry_space_group_name_Hall '-P 2yn'
_symmetry_space_group_name_H-M 'P 1 21/n 1'
_atom_sites_solution_hydrogens geom
_atom_sites_solution_primary direct
_atom_sites_solution_secondary difmap
_audit_creation_date 2016-11-22
_audit_creation_method
;
  Olex2 1.1
  (compiled 2011.02.15 svn.r1672, GUI svn.r3494)
;
_cell_angle_alpha 90.00
_cell_angle_beta 96.517(9)
_cell_angle_gamma 90.00
_cell_formula_units_Z 4
_cell_length_a 10.4886(7)
_cell_length_b 20.6885(18)
_cell_length_c 10.5508(7)
_cell_measurement_reflns_used 2794
_cell_measurement_temperature 107.1
_cell_measurement_theta_max 29.1648
_cell_measurement_theta_min 2.9480
_cell_volume 2274.7(3)
_computing_cell_refinement
;
CrysAlisPro, Agilent Technologies,
Version 1.171.35.11 (release 16-05-2011 CrysAlis171 .NET)
(compiled May 16 2011,17:55:39)
;
_computing_data_collection
;
CrysAlisPro, Agilent Technologies,
Version 1.171.35.11 (release 16-05-2011 CrysAlis171 .NET)
(compiled May 16 2011,17:55:39)
;
_computing_data_reduction
;
CrysAlisPro, Agilent Technologies,
Version 1.171.35.11 (release 16-05-2011 CrysAlis171 .NET)
(compiled May 16 2011,17:55:39)
;
_computing_molecular_graphics
;
O. V. Dolomanov, L. J. Bourhis, R. J. Gildea, J. A. K. Howard and H. Puschmann,
OLEX2: a complete structure solution, refinement and analysis program.
J. Appl. Cryst. (2009). 42, 339-341.
;
_computing_publication_material
;
O. V. Dolomanov, L. J. Bourhis, R. J. Gildea, J. A. K. Howard and H. Puschmann,
OLEX2: a complete structure solution, refinement and analysis program.
J. Appl. Cryst. (2009). 42, 339-341.
;
_computing_structure_refinement 'SHELXL-97 (Sheldrick, 1997)'
_computing_structure_solution 'A short history of SHELX (Sheldrick, 2007)/Bruker'
_diffrn_ambient_temperature 107.1
_diffrn_detector_area_resol_mean 16.0971
_diffrn_measured_fraction_theta_full 0.998
_diffrn_measured_fraction_theta_max 0.998
_diffrn_measurement_details
;
#__ type_ start__ end____ width___ exp.time_
  1 omega   41.00   87.00   1.0000   15.0000
omega____ theta____ kappa____ phi______ frames
    -       20.9827   77.0000  -30.0000 46

#__ type_ start__ end____ width___ exp.time_
  2 omega   -3.00   69.00   1.0000   15.0000
omega____ theta____ kappa____ phi______ frames
    -       20.9827   77.0000  -90.0000 72

#__ type_ start__ end____ width___ exp.time_
  3 omega  -40.00  -13.00   1.0000   15.0000
omega____ theta____ kappa____ phi______ frames
    -      -15.9046   77.0000   30.0000 27

#__ type_ start__ end____ width___ exp.time_
  4 omega    2.00   36.00   1.0000   15.0000
omega____ theta____ kappa____ phi______ frames
    -       20.9827  -37.0000   90.0000 34

#__ type_ start__ end____ width___ exp.time_
  5 omega  -18.00   62.00   1.0000   15.0000
omega____ theta____ kappa____ phi______ frames
    -       20.9827 -101.0000 -174.0000 80
;
_diffrn_measurement_device_type 'Xcalibur, Eos, Gemini'
_diffrn_measurement_method '\w scans'
_diffrn_orient_matrix_UB_11 -0.0224600000
_diffrn_orient_matrix_UB_12 -0.0179242000
_diffrn_orient_matrix_UB_13 -0.0554441000
_diffrn_orient_matrix_UB_21 -0.0088200000
_diffrn_orient_matrix_UB_22 -0.0274177000
_diffrn_orient_matrix_UB_23 0.0384465000
_diffrn_orient_matrix_UB_31 -0.0637247000
_diffrn_orient_matrix_UB_32 0.0101410000
_diffrn_orient_matrix_UB_33 0.0060126000
_diffrn_radiation_monochromator graphite
_diffrn_radiation_type 'Mo K\a'
_diffrn_radiation_wavelength 0.7107
_diffrn_reflns_av_R_equivalents 0.0435
_diffrn_reflns_av_unetI/netI 0.0601
_diffrn_reflns_limit_h_max 12
_diffrn_reflns_limit_h_min -12
_diffrn_reflns_limit_k_max 23
_diffrn_reflns_limit_k_min -25
_diffrn_reflns_limit_l_max 13
_diffrn_reflns_limit_l_min -10
_diffrn_reflns_number 10461
_diffrn_reflns_theta_full 26.00
_diffrn_reflns_theta_max 26.00
_diffrn_reflns_theta_min 3.07
_diffrn_source 'Enhance (Mo) X-ray Source'
_exptl_absorpt_coefficient_mu 0.096
_exptl_absorpt_correction_T_max 1.00000
_exptl_absorpt_correction_T_min 0.82691
_exptl_absorpt_correction_type multi-scan
_exptl_absorpt_process_details
;
CrysAlisPro, Agilent Technologies,
Version 1.171.35.11 (release 16-05-2011 CrysAlis171 .NET)
(compiled May 16 2011,17:55:39)
Empirical absorption correction using spherical harmonics,
 implemented in SCALE3 ABSPACK scaling algorithm.
;
_exptl_crystal_colour colourless
_exptl_crystal_density_diffrn 1.324
_exptl_crystal_density_method 'not measured'
_exptl_crystal_description block
_exptl_crystal_F_000 960
_exptl_crystal_size_max 0.25
_exptl_crystal_size_mid 0.14
_exptl_crystal_size_min 0.13
_refine_diff_density_max 0.336
_refine_diff_density_min -0.213
_refine_diff_density_rms 0.051
_refine_ls_extinction_method none
_refine_ls_goodness_of_fit_ref 1.042
_refine_ls_hydrogen_treatment mixed
_refine_ls_matrix_type full
_refine_ls_number_parameters 306
_refine_ls_number_reflns 4462
_refine_ls_number_restraints 3
_refine_ls_restrained_S_all 1.042
_refine_ls_R_factor_all 0.0740
_refine_ls_R_factor_gt 0.0524
_refine_ls_shift/su_max 0.000
_refine_ls_shift/su_mean 0.000
_refine_ls_structure_factor_coef Fsqd
_refine_ls_weighting_details 'calc w=1/[\s^2^(Fo^2^)+(0.0430P)^2^+0.6670P] where P=(Fo^2^+2Fc^2^)/3'
_refine_ls_weighting_scheme calc
_refine_ls_wR_factor_gt 0.1076
_refine_ls_wR_factor_ref 0.1190
_reflns_number_gt 3388
_reflns_number_total 4462
_reflns_threshold_expression >2sigma(I)
_cod_data_source_file ol7b00591_si_002.cif
_cod_data_source_block exp_4663
_cod_depositor_comments 'Adding full bibliography for 1545573.cif.'
_cod_database_code 1545573
_reflns_odcompleteness_completeness 99.77
_reflns_odcompleteness_iscentric 1
_reflns_odcompleteness_theta 26.32

loop_
_space_group_symop_id
_space_group_symop_operation_xyz
1 'x, y, z'
2 '-x+1/2, y+1/2, -z+1/2'
3 '-x, -y, -z'
4 'x-1/2, -y-1/2, z-1/2'

loop_
_atom_site_label
_atom_site_type_symbol
_atom_site_fract_x
_atom_site_fract_y
_atom_site_fract_z
_atom_site_U_iso_or_equiv
_atom_site_adp_type
_atom_site_occupancy
_atom_site_symmetry_multiplicity
_atom_site_calc_flag
_atom_site_refinement_flags
O4 O 0.50055(12) 0.21752(7) 0.01375(13) 0.0241(3) Uani 1 1 d .
O1 O 0.80644(13) 0.11130(7) 0.29487(14) 0.0253(3) Uani 1 1 d .
O3 O 0.67215(12) 0.15320(6) 0.00329(13) 0.0223(3) Uani 1 1 d .
O5 O 0.37248(13) 0.48987(7) 0.11554(14) 0.0255(3) Uani 1 1 d .
O2 O 0.66057(12) 0.19164(7) 0.26737(13) 0.0221(3) Uani 1 1 d .
N1 N 0.85410(14) 0.20190(8) 0.19006(14) 0.0170(4) Uani 1 1 d .
C19 C 0.76561(18) 0.16967(10) 0.25231(17) 0.0179(4) Uani 1 1 d .
C18 C 0.43971(18) 0.44033(10) 0.13187(18) 0.0208(5) Uani 1 1 d .
N3 N 0.55278(15) 0.43078(8) 0.08547(15) 0.0208(4) Uani 1 1 d .
H3 H 0.5874 0.4586 0.0393 0.025 Uiso 1 1 calc R
C1 C 0.97403(18) 0.17904(10) 0.15684(17) 0.0184(4) Uani 1 1 d .
C21 C 1.02066(18) 0.34181(10) 0.13686(19) 0.0209(4) Uani 1 1 d .
C2 C 1.03209(18) 0.22679(10) 0.09126(17) 0.0194(4) Uani 1 1 d .
C8 C 0.82231(17) 0.26781(9) 0.13655(17) 0.0165(4) Uani 1 1 d .
C6 C 1.03549(19) 0.11985(10) 0.18302(18) 0.0218(5) Uani 1 1 d .
H6 H 0.9971 0.0873 0.2262 0.026 Uiso 1 1 calc R
N2 N 1.07956(16) 0.38408(9) 0.18367(17) 0.0291(4) Uani 1 1 d .
C22 C 0.61518(18) 0.21094(10) 0.01478(17) 0.0197(4) Uani 1 1 d .
C3 C 1.15270(18) 0.21782(11) 0.05181(18) 0.0221(5) Uani 1 1 d .
H3A H 1.1910 0.2504 0.0087 0.027 Uiso 1 1 calc R
C7 C 0.94902(18) 0.28699(10) 0.07338(18) 0.0180(4) Uani 1 1 d .
C15 C 0.63763(18) 0.33141(10) 0.00121(18) 0.0190(4) Uani 1 1 d .
H15A H 0.6851 0.3601 -0.0490 0.023 Uiso 1 1 calc R
H15B H 0.5559 0.3227 -0.0486 0.023 Uiso 1 1 calc R
C16 C 0.50879(18) 0.33965(10) 0.19576(18) 0.0217(5) Uani 1 1 d .
H16 H 0.5122 0.2984 0.2311 0.026 Uiso 1 1 calc R
C9 C 0.71232(18) 0.26678(10) 0.01747(17) 0.0180(4) Uani 1 1 d .
C17 C 0.41391(19) 0.38134(10) 0.20349(19) 0.0232(5) Uani 1 1 d .
H17 H 0.3427 0.3745 0.2469 0.028 Uiso 1 1 calc R
C14 C 0.61051(18) 0.36806(10) 0.12196(18) 0.0188(4) Uani 1 1 d .
C5 C 1.15598(19) 0.11108(11) 0.14245(19) 0.0250(5) Uani 1 1 d .
H5 H 1.1982 0.0719 0.1589 0.030 Uiso 1 1 calc R
C13 C 0.73936(18) 0.37806(10) 0.20576(18) 0.0195(4) Uani 1 1 d .
H13A H 0.7983 0.4014 0.1580 0.023 Uiso 1 1 calc R
H13B H 0.7257 0.4035 0.2803 0.023 Uiso 1 1 calc R
C11 C 0.90590(18) 0.30264(10) -0.06839(18) 0.0200(4) Uani 1 1 d .
H11A H 0.8823 0.3478 -0.0797 0.024 Uiso 1 1 calc R
H11B H 0.9728 0.2925 -0.1216 0.024 Uiso 1 1 calc R
C10 C 0.79058(18) 0.25896(10) -0.09851(17) 0.0199(4) Uani 1 1 d .
H10A H 0.8172 0.2144 -0.1072 0.024 Uiso 1 1 calc R
H10B H 0.7401 0.2722 -0.1769 0.024 Uiso 1 1 calc R
C12 C 0.79675(18) 0.31278(10) 0.24731(18) 0.0189(4) Uani 1 1 d .
H12A H 0.7389 0.2911 0.2989 0.023 Uiso 1 1 calc R
H12B H 0.8770 0.3200 0.3008 0.023 Uiso 1 1 calc R
C4 C 1.21514(19) 0.15927(11) 0.07796(19) 0.0258(5) Uani 1 1 d .
H4 H 1.2961 0.1523 0.0525 0.031 Uiso 1 1 calc R
C23 C 0.5898(2) 0.09678(10) 0.0022(2) 0.0265(5) Uani 1 1 d .
H23A H 0.5232 0.0987 -0.0694 0.032 Uiso 1 1 calc R
H23B H 0.5494 0.0945 0.0804 0.032 Uiso 1 1 calc R
C20 C 0.7142(2) 0.07585(11) 0.3603(2) 0.0324(5) Uani 1 1 d .
H20A H 0.6326 0.0755 0.3088 0.049 Uiso 1 1 calc R
H20B H 0.7053 0.0963 0.4405 0.049 Uiso 1 1 calc R
H20C H 0.7435 0.0322 0.3751 0.049 Uiso 1 1 calc R
C24 C 0.6748(2) 0.03881(11) -0.0093(2) 0.0376(6) Uani 1 1 d .
H24A H 0.7134 0.0416 -0.0874 0.056 Uiso 1 1 calc R
H24B H 0.6244 0.0001 -0.0096 0.056 Uiso 1 1 calc R
H24C H 0.7408 0.0379 0.0616 0.056 Uiso 1 1 calc R
O6 O 0.11242(18) 0.52839(10) 0.0864(3) 0.0701(7) Uani 1 1 d D
H6A H 0.1884(14) 0.5123(15) 0.102(4) 0.105 Uiso 1 1 d D
H6B H 0.059(2) 0.4976(12) 0.092(4) 0.105 Uiso 1 1 d D

loop_
_atom_site_aniso_label
_atom_site_aniso_U_11
_atom_site_aniso_U_22
_atom_site_aniso_U_33
_atom_site_aniso_U_23
_atom_site_aniso_U_13
_atom_site_aniso_U_12
O4 0.0167(7) 0.0290(8) 0.0252(8) 0.0023(7) -0.0032(6) -0.0018(7)
O1 0.0237(7) 0.0248(8) 0.0278(8) 0.0094(7) 0.0049(6) 0.0025(7)
O3 0.0230(7) 0.0196(8) 0.0235(7) -0.0008(6) -0.0008(6) -0.0023(6)
O5 0.0245(8) 0.0235(8) 0.0281(8) 0.0018(7) 0.0014(6) 0.0064(7)
O2 0.0190(7) 0.0260(8) 0.0217(7) 0.0038(6) 0.0034(6) 0.0025(6)
N1 0.0161(8) 0.0197(9) 0.0145(8) 0.0021(7) -0.0002(6) 0.0029(7)
C19 0.0200(10) 0.0201(11) 0.0131(9) 0.0006(8) -0.0009(7) 0.0016(9)
C18 0.0190(10) 0.0235(11) 0.0185(10) -0.0018(9) -0.0040(8) 0.0018(9)
N3 0.0211(9) 0.0184(9) 0.0227(9) 0.0054(8) 0.0010(7) 0.0026(8)
C1 0.0164(9) 0.0246(11) 0.0133(9) -0.0042(9) -0.0018(7) 0.0012(9)
C21 0.0167(10) 0.0256(11) 0.0208(10) 0.0015(10) 0.0034(8) 0.0009(10)
C2 0.0188(10) 0.0254(11) 0.0130(9) -0.0031(9) -0.0020(7) -0.0013(9)
C8 0.0149(9) 0.0191(10) 0.0148(9) 0.0020(8) -0.0010(7) -0.0001(8)
C6 0.0237(10) 0.0232(11) 0.0178(10) 0.0007(9) -0.0012(8) 0.0026(9)
N2 0.0245(10) 0.0315(11) 0.0307(10) -0.0047(9) 0.0000(8) -0.0054(9)
C22 0.0210(11) 0.0249(11) 0.0121(9) 0.0012(9) -0.0027(7) 0.0006(9)
C3 0.0201(10) 0.0293(12) 0.0164(9) 0.0000(9) 0.0003(8) -0.0022(9)
C7 0.0161(10) 0.0215(10) 0.0160(9) -0.0006(9) 0.0010(7) -0.0029(9)
C15 0.0178(10) 0.0225(11) 0.0159(9) 0.0020(9) -0.0015(7) 0.0002(9)
C16 0.0215(10) 0.0234(11) 0.0199(10) 0.0020(9) 0.0004(8) -0.0014(9)
C9 0.0172(10) 0.0225(11) 0.0134(9) 0.0005(8) -0.0025(7) 0.0011(9)
C17 0.0200(10) 0.0256(12) 0.0240(10) 0.0039(9) 0.0023(8) 0.0014(10)
C14 0.0200(10) 0.0178(10) 0.0176(9) 0.0017(8) -0.0014(8) 0.0026(9)
C5 0.0245(11) 0.0281(12) 0.0216(10) -0.0013(10) -0.0015(8) 0.0095(10)
C13 0.0185(10) 0.0208(11) 0.0188(10) -0.0032(9) 0.0002(8) 0.0002(9)
C11 0.0209(10) 0.0238(11) 0.0154(9) 0.0016(9) 0.0020(8) 0.0018(9)
C10 0.0219(10) 0.0239(11) 0.0132(9) 0.0006(9) -0.0003(8) 0.0022(9)
C12 0.0171(10) 0.0238(11) 0.0151(9) -0.0005(9) -0.0021(7) 0.0002(9)
C4 0.0201(10) 0.0361(13) 0.0211(10) -0.0048(10) 0.0019(8) 0.0054(10)
C23 0.0266(11) 0.0236(12) 0.0284(11) 0.0010(10) -0.0009(9) -0.0075(10)
C20 0.0344(12) 0.0305(13) 0.0337(12) 0.0148(11) 0.0091(10) -0.0003(11)
C24 0.0399(14) 0.0233(12) 0.0494(15) -0.0020(12) 0.0034(12) -0.0031(11)
O6 0.0311(10) 0.0504(13) 0.126(2) -0.0332(14) -0.0036(12) 0.0026(10)

loop_
_atom_type_symbol
_atom_type_description
_atom_type_scat_dispersion_real
_atom_type_scat_dispersion_imag
_atom_type_scat_source
C C 0.0033 0.0016 'International Tables Vol C Tables 4.2.6.8 and 6.1.1.4'
H H 0.0000 0.0000 'International Tables Vol C Tables 4.2.6.8 and 6.1.1.4'
N N 0.0061 0.0033 'International Tables Vol C Tables 4.2.6.8 and 6.1.1.4'
O O 0.0106 0.0060 'International Tables Vol C Tables 4.2.6.8 and 6.1.1.4'

loop_
_geom_angle_atom_site_label_1
_geom_angle_atom_site_label_2
_geom_angle_atom_site_label_3
_geom_angle
C19 O1 C20 114.18(15)
C22 O3 C23 116.35(15)
C19 N1 C1 128.45(16)
C19 N1 C8 119.32(15)
C1 N1 C8 111.98(15)
O1 C19 N1 113.00(16)
O2 C19 O1 123.44(18)
O2 C19 N1 123.56(18)
O5 C18 N3 125.34(19)
O5 C18 C17 128.13(18)
N3 C18 C17 106.54(17)
C18 N3 H3 123.6
C18 N3 C14 112.89(16)
C14 N3 H3 123.6
C2 C1 N1 109.67(17)
C2 C1 C6 120.30(17)
C6 C1 N1 130.02(18)
N2 C21 C7 177.7(2)
C1 C2 C3 121.42(19)
C1 C2 C7 111.59(16)
C3 C2 C7 126.98(18)
N1 C8 C7 102.85(14)
N1 C8 C9 113.07(15)
N1 C8 C12 108.30(14)
C7 C8 C9 103.52(14)
C12 C8 C7 112.94(15)
C12 C8 C9 115.46(15)
C1 C6 H6 121.0
C5 C6 C1 117.93(19)
C5 C6 H6 121.0
O4 C22 O3 123.36(19)
O4 C22 C9 124.85(19)
O3 C22 C9 111.59(16)
C2 C3 H3A 120.6
C2 C3 C4 118.81(19)
C4 C3 H3A 120.6
C21 C7 C2 108.53(15)
C21 C7 C8 113.85(15)
C21 C7 C11 110.81(16)
C2 C7 C8 103.67(15)
C2 C7 C11 113.09(16)
C11 C7 C8 106.77(14)
H15A C15 H15B 107.1
C9 C15 H15A 107.8
C9 C15 H15B 107.8
C14 C15 H15A 107.8
C14 C15 H15B 107.8
C14 C15 C9 118.22(15)
C17 C16 H16 124.5
C17 C16 C14 110.96(18)
C14 C16 H16 124.5
C22 C9 C8 116.08(15)
C22 C9 C15 108.70(15)
C22 C9 C10 108.33(16)
C15 C9 C8 112.60(15)
C15 C9 C10 107.92(15)
C10 C9 C8 102.72(14)
C18 C17 H17 125.6
C16 C17 C18 108.88(18)
C16 C17 H17 125.6
N3 C14 C15 109.22(15)
N3 C14 C16 100.67(15)
N3 C14 C13 109.93(16)
C15 C14 C13 107.99(15)
C16 C14 C15 116.35(16)
C16 C14 C13 112.40(16)
C6 C5 H5 119.1
C6 C5 C4 121.9(2)
C4 C5 H5 119.1
C14 C13 H13A 109.7
C14 C13 H13B 109.7
H13A C13 H13B 108.2
C12 C13 C14 109.76(16)
C12 C13 H13A 109.7
C12 C13 H13B 109.7
C7 C11 H11A 111.3
C7 C11 H11B 111.3
H11A C11 H11B 109.2
C10 C11 C7 102.53(15)
C10 C11 H11A 111.3
C10 C11 H11B 111.3
C9 C10 H10A 110.8
C9 C10 H10B 110.8
C11 C10 C9 104.64(15)
C11 C10 H10A 110.8
C11 C10 H10B 110.8
H10A C10 H10B 108.9
C8 C12 H12A 108.6
C8 C12 H12B 108.6
C13 C12 C8 114.48(15)
C13 C12 H12A 108.6
C13 C12 H12B 108.6
H12A C12 H12B 107.6
C3 C4 C5 119.67(18)
C3 C4 H4 120.2
C5 C4 H4 120.2
O3 C23 H23A 110.4
O3 C23 H23B 110.4
O3 C23 C24 106.44(16)
H23A C23 H23B 108.6
C24 C23 H23A 110.4
C24 C23 H23B 110.4
O1 C20 H20A 109.5
O1 C20 H20B 109.5
O1 C20 H20C 109.5
H20A C20 H20B 109.5
H20A C20 H20C 109.5
H20B C20 H20C 109.5
C23 C24 H24A 109.5
C23 C24 H24B 109.5
C23 C24 H24C 109.5
H24A C24 H24B 109.5
H24A C24 H24C 109.5
H24B C24 H24C 109.5
H6A O6 H6B 107(2)

loop_
_geom_bond_atom_site_label_1
_geom_bond_atom_site_label_2
_geom_bond_distance
O4 C22 1.209(2)
O1 C19 1.342(2)
O1 C20 1.450(2)
O3 C22 1.347(2)
O3 C23 1.452(2)
O5 C18 1.245(2)
O2 C19 1.219(2)
N1 C19 1.370(2)
N1 C1 1.424(2)
N1 C8 1.499(2)
C18 N3 1.348(2)
C18 C17 1.477(3)
N3 H3 0.8600
N3 C14 1.465(2)
C1 C2 1.386(3)
C1 C6 1.397(3)
C21 N2 1.149(3)
C21 C7 1.478(3)
C2 C3 1.388(3)
C2 C7 1.519(3)
C8 C7 1.603(3)
C8 C9 1.606(2)
C8 C12 1.541(3)
C6 H6 0.9300
C6 C5 1.391(3)
C22 C9 1.539(3)
C3 H3A 0.9300
C3 C4 1.390(3)
C7 C11 1.547(3)
C15 H15A 0.9700
C15 H15B 0.9700
C15 C9 1.549(3)
C15 C14 1.537(3)
C16 H16 0.9300
C16 C17 1.326(3)
C16 C14 1.509(3)
C9 C10 1.557(3)
C17 H17 0.9300
C14 C13 1.543(3)
C5 H5 0.9300
C5 C4 1.392(3)
C13 H13A 0.9700
C13 H13B 0.9700
C13 C12 1.523(3)
C11 H11A 0.9700
C11 H11B 0.9700
C11 C10 1.514(3)
C10 H10A 0.9700
C10 H10B 0.9700
C12 H12A 0.9700
C12 H12B 0.9700
C4 H4 0.9300
C23 H23A 0.9700
C23 H23B 0.9700
C23 C24 1.508(3)
C20 H20A 0.9600
C20 H20B 0.9600
C20 H20C 0.9600
C24 H24A 0.9600
C24 H24B 0.9600
C24 H24C 0.9600
O6 H6A 0.863(10)
O6 H6B 0.852(10)

loop_
_geom_torsion_atom_site_label_1
_geom_torsion_atom_site_label_2
_geom_torsion_atom_site_label_3
_geom_torsion_atom_site_label_4
_geom_torsion
O4 C22 C9 C8 121.0(2)
O4 C22 C9 C15 -7.1(2)
O4 C22 C9 C10 -124.1(2)
O3 C22 C9 C8 -64.0(2)
O3 C22 C9 C15 167.87(15)
O3 C22 C9 C10 50.9(2)
O5 C18 N3 C14 179.21(18)
O5 C18 C17 C16 179.03(19)
N1 C1 C2 C3 177.60(17)
N1 C1 C2 C7 -1.2(2)
N1 C1 C6 C5 -177.73(18)
N1 C8 C7 C21 -113.64(17)
N1 C8 C7 C2 4.08(17)
N1 C8 C7 C11 123.75(16)
N1 C8 C9 C22 28.0(2)
N1 C8 C9 C15 154.14(15)
N1 C8 C9 C10 -90.04(18)
N1 C8 C12 C13 -169.28(15)
C19 N1 C1 C2 178.35(17)
C19 N1 C1 C6 -3.2(3)
C19 N1 C8 C7 -179.86(15)
C19 N1 C8 C9 -68.9(2)
C19 N1 C8 C12 60.4(2)
C18 N3 C14 C15 124.99(17)
C18 N3 C14 C16 2.0(2)
C18 N3 C14 C13 -116.71(18)
N3 C18 C17 C16 -0.9(2)
N3 C14 C13 C12 178.03(15)
C1 N1 C19 O1 6.1(3)
C1 N1 C19 O2 -173.79(17)
C1 N1 C8 C7 -5.16(18)
C1 N1 C8 C9 105.80(17)
C1 N1 C8 C12 -124.93(16)
C1 C2 C3 C4 0.7(3)
C1 C2 C7 C21 119.44(17)
C1 C2 C7 C8 -1.9(2)
C1 C2 C7 C11 -117.18(18)
C1 C6 C5 C4 0.2(3)
C21 C7 C11 C10 -155.24(16)
C2 C1 C6 C5 0.6(3)
C2 C3 C4 C5 0.1(3)
C2 C7 C11 C10 82.64(18)
C8 N1 C19 O1 179.83(15)
C8 N1 C19 O2 -0.1(3)
C8 N1 C1 C2 4.3(2)
C8 N1 C1 C6 -177.25(18)
C8 C7 C11 C10 -30.7(2)
C8 C9 C10 C11 -40.91(19)
C6 C1 C2 C3 -1.1(3)
C6 C1 C2 C7 -179.91(16)
C6 C5 C4 C3 -0.5(3)
N2 C21 C7 C2 58(5)
N2 C21 C7 C8 173(100)
N2 C21 C7 C11 -67(5)
C22 O3 C23 C24 -179.17(17)
C22 C9 C10 C11 -164.25(15)
C3 C2 C7 C21 -59.3(2)
C3 C2 C7 C8 179.31(18)
C3 C2 C7 C11 64.1(2)
C7 C2 C3 C4 179.33(18)
C7 C8 C9 C22 138.50(16)
C7 C8 C9 C15 -95.31(17)
C7 C8 C9 C10 20.51(19)
C7 C8 C12 C13 77.5(2)
C7 C11 C10 C9 44.77(19)
C15 C9 C10 C11 78.23(18)
C15 C14 C13 C12 -62.9(2)
C16 C14 C13 C12 66.8(2)
C9 C8 C7 C21 128.44(17)
C9 C8 C7 C2 -113.83(15)
C9 C8 C7 C11 5.83(19)
C9 C8 C12 C13 -41.4(2)
C9 C15 C14 N3 173.50(15)
C9 C15 C14 C16 -73.4(2)
C9 C15 C14 C13 54.0(2)
C17 C18 N3 C14 -0.9(2)
C17 C16 C14 N3 -2.6(2)
C17 C16 C14 C15 -120.43(19)
C17 C16 C14 C13 114.34(19)
C14 C15 C9 C8 -36.7(2)
C14 C15 C9 C22 93.41(19)
C14 C15 C9 C10 -149.31(17)
C14 C16 C17 C18 2.2(2)
C14 C13 C12 C8 59.2(2)
C12 C8 C7 C21 2.9(2)
C12 C8 C7 C2 120.59(16)
C12 C8 C7 C11 -119.75(17)
C12 C8 C9 C22 -97.6(2)
C12 C8 C9 C15 28.6(2)
C12 C8 C9 C10 144.45(16)
C23 O3 C22 O4 -6.1(3)
C23 O3 C22 C9 178.85(15)
C20 O1 C19 O2 0.4(3)
C20 O1 C19 N1 -179.53(16)
